data_7106736
loop_
_publ_author_name
'Robert Beck'
'Samuel A. Johnson'

_publ_section_title
;
 Mechanistic Implications of an Asymmetric Intermediate in Catalytic C - C
 Coupling by a Dinuclear Nickel Complex
;
_journal_name_full Chem.Commun.
_journal_page_first 9233
_journal_paper_doi 10.1039/c1cc12657a
_journal_volume 47
_journal_year 2011
_chemical_formula_moiety 'C42 H58 Ni2 P2'
_chemical_formula_sum 'C42 H58 Ni2 P2'
_chemical_formula_weight 742.24
_chemical_name_systematic
;
?
;
_space_group_IT_number 2
_symmetry_cell_setting triclinic
_symmetry_space_group_name_Hall '-P 1'
_symmetry_space_group_name_H-M 'P -1'
_atom_sites_solution_hydrogens geom
_atom_sites_solution_primary direct
_atom_sites_solution_secondary difmap
_audit_conform_dict_location ftp://ftp.iucr.org/pub/cif_core.dic
_audit_conform_dict_name cif_core.dic
_audit_conform_dict_version 2.3
_audit_creation_date 2011-01-04T15:28:43-00:00
_audit_creation_method 'WinGX routine CIF_UPDATE'
_cell_angle_alpha 83.4740(10)
_cell_angle_beta 70.9050(10)
_cell_angle_gamma 68.1500(10)
_cell_formula_units_Z 2
_cell_length_a 11.0185(14)
_cell_length_b 12.6516(17)
_cell_length_c 15.558(2)
_cell_measurement_reflns_used 5507
_cell_measurement_temperature 173(2)
_cell_measurement_theta_max 27.66
_cell_measurement_theta_min 2.19
_cell_volume 1902.2(4)
_computing_cell_refinement 'Bruker SMART'
_computing_data_collection 'Bruker SMART'
_computing_data_reduction 'Bruker SAINT'
_computing_molecular_graphics 'Bruker SHELXTL'
_computing_publication_material 'Bruker SHELXTL'
_computing_structure_refinement 'SHELXL-97 (Sheldrick, 1997)'
_computing_structure_solution 'Bruker SHELXTL'
_diffrn_ambient_temperature 173(2)
_diffrn_measured_fraction_theta_full 0.993
_diffrn_measured_fraction_theta_max 0.993
_diffrn_measurement_device_type 'CCD area detector'
_diffrn_measurement_method 'phi and omega scans'
_diffrn_radiation_monochromator graphite
_diffrn_radiation_type MoK\a
_diffrn_radiation_wavelength 0.71073
_diffrn_reflns_av_R_equivalents 0.0371
_diffrn_reflns_av_unetI/netI 0.054
_diffrn_reflns_limit_h_max 13
_diffrn_reflns_limit_h_min -13
_diffrn_reflns_limit_k_max 15
_diffrn_reflns_limit_k_min -15
_diffrn_reflns_limit_l_max 19
_diffrn_reflns_limit_l_min -19
_diffrn_reflns_number 20027
_diffrn_reflns_theta_full 26.37
_diffrn_reflns_theta_max 26.37
_diffrn_reflns_theta_min 2.23
_exptl_absorpt_coefficient_mu 1.102
_exptl_absorpt_correction_T_max 0.9156
_exptl_absorpt_correction_T_min 0.8133
_exptl_absorpt_correction_type multi-scan
_exptl_absorpt_process_details 'SADABS, BRUKER 2001'
_exptl_crystal_colour brown
_exptl_crystal_density_diffrn 1.296
_exptl_crystal_density_method 'not measured'
_exptl_crystal_description block
_exptl_crystal_F_000 792
_exptl_crystal_size_max 0.21
_exptl_crystal_size_mid 0.1
_exptl_crystal_size_min 0.08
_refine_diff_density_max 0.567
_refine_diff_density_min -0.349
_refine_diff_density_rms 0.07
_refine_ls_extinction_method none
_refine_ls_goodness_of_fit_ref 1.093
_refine_ls_hydrogen_treatment constr
_refine_ls_matrix_type full
_refine_ls_number_parameters 427
_refine_ls_number_reflns 7736
_refine_ls_number_restraints 0
_refine_ls_restrained_S_all 1.093
_refine_ls_R_factor_all 0.0582
_refine_ls_R_factor_gt 0.045
_refine_ls_shift/su_max 0.001
_refine_ls_shift/su_mean 0
_refine_ls_structure_factor_coef Fsqd
_refine_ls_weighting_details 'calc w=1/[\s^2^(Fo^2^)+(0.0176P)^2^+1.7893P] where P=(Fo^2^+2Fc^2^)/3'
_refine_ls_weighting_scheme calc
_refine_ls_wR_factor_gt 0.0889
_refine_ls_wR_factor_ref 0.096
_reflns_number_gt 6396
_reflns_number_total 7736
_reflns_threshold_expression >2sigma(I)
_cod_data_source_file c1cc12657a.txt
_cod_data_source_block sad
_cod_original_sg_symbol_H-M P-1
_cod_database_code 7106736

loop_
_symmetry_equiv_pos_as_xyz
'x, y, z'
'-x, -y, -z'

loop_
_atom_site_label
_atom_site_type_symbol
_atom_site_fract_x
_atom_site_fract_y
_atom_site_fract_z
_atom_site_U_iso_or_equiv
_atom_site_adp_type
_atom_site_occupancy
_atom_site_symmetry_multiplicity
_atom_site_calc_flag
_atom_site_refinement_flags
_atom_site_disorder_assembly
_atom_site_disorder_group
Ni1 Ni 0.02094(4) 0.81591(3) 0.26727(2) 0.02302(10) Uani 1 1 d . A .
Ni2 Ni 0.16458(4) 0.62322(3) 0.25960(2) 0.02455(10) Uani 1 1 d . A .
P1 P -0.14586(8) 0.98930(6) 0.30172(5) 0.02352(16) Uani 1 1 d . . .
P2 P 0.28977(8) 0.44602(6) 0.21776(5) 0.02785(18) Uani 1 1 d . . .
C1 C 0.1460(3) 0.7387(2) 0.33995(19) 0.0258(6) Uani 1 1 d . . .
C2 C 0.1264(3) 0.6652(2) 0.41414(19) 0.0269(6) Uani 1 1 d . A .
H2 H 0.0533 0.6372 0.4274 0.032 Uiso 1 1 calc R . .
C3 C 0.2135(3) 0.6328(3) 0.4686(2) 0.0322(7) Uani 1 1 d . . .
H3 H 0.1993 0.5828 0.5182 0.039 Uiso 1 1 calc R A .
C4 C 0.3190(3) 0.6727(3) 0.4508(2) 0.0339(7) Uani 1 1 d . A .
H4 H 0.3767 0.6513 0.4885 0.041 Uiso 1 1 calc R . .
C5 C 0.3420(3) 0.7449(3) 0.3772(2) 0.0322(7) Uani 1 1 d . . .
H5 H 0.4161 0.7715 0.3649 0.039 Uiso 1 1 calc R A .
C6 C 0.2580(3) 0.7781(2) 0.3219(2) 0.0276(6) Uani 1 1 d . A .
C7 C 0.2732(3) 0.8504(3) 0.2412(2) 0.0277(6) Uani 1 1 d . . .
C8 C 0.3850(3) 0.8855(3) 0.2017(2) 0.0390(8) Uani 1 1 d . A .
H8 H 0.4566 0.8648 0.2285 0.047 Uiso 1 1 calc R . .
C9 C 0.3925(4) 0.9506(3) 0.1234(2) 0.0434(9) Uani 1 1 d . . .
H9 H 0.4676 0.9761 0.0973 0.052 Uiso 1 1 calc R A .
C10 C 0.2891(3) 0.9779(3) 0.0839(2) 0.0377(8) Uani 1 1 d . A .
H10 H 0.2932 1.0225 0.0303 0.045 Uiso 1 1 calc R . .
C11 C 0.1794(3) 0.9408(3) 0.1220(2) 0.0311(7) Uani 1 1 d . . .
H11 H 0.1116 0.9578 0.0922 0.037 Uiso 1 1 calc R A .
C12 C 0.1656(3) 0.8790(2) 0.2029(2) 0.0271(6) Uani 1 1 d . A .
C13 C 0.1101(3) 0.6808(2) 0.15347(19) 0.0254(6) Uani 1 1 d . . .
C14 C 0.2017(3) 0.6935(2) 0.0690(2) 0.0316(7) Uani 1 1 d . A .
H14 H 0.2915 0.6879 0.0658 0.038 Uiso 1 1 calc R . .
C15 C 0.1642(3) 0.7138(3) -0.0095(2) 0.0363(8) Uani 1 1 d . . .
H15 H 0.2283 0.7216 -0.0658 0.044 Uiso 1 1 calc R A .
C16 C 0.0335(4) 0.7230(3) -0.0065(2) 0.0435(9) Uani 1 1 d . A .
H16 H 0.0082 0.7365 -0.0607 0.052 Uiso 1 1 calc R . .
C17 C -0.0592(3) 0.7125(3) 0.0753(2) 0.0384(8) Uani 1 1 d . . .
H17 H -0.1491 0.7196 0.0774 0.046 Uiso 1 1 calc R A .
C18 C -0.0229(3) 0.6915(2) 0.1550(2) 0.0283(6) Uani 1 1 d . A .
C19 C -0.1177(3) 0.6802(2) 0.2455(2) 0.0287(7) Uani 1 1 d . . .
C20 C -0.2100(3) 0.6233(3) 0.2604(2) 0.0358(7) Uani 1 1 d . A .
H20 H -0.2167 0.5915 0.2104 0.043 Uiso 1 1 calc R . .
C21 C -0.2914(3) 0.6132(3) 0.3477(2) 0.0404(8) Uani 1 1 d . . .
H21 H -0.3548 0.5752 0.3581 0.049 Uiso 1 1 calc R A .
C22 C -0.2795(3) 0.6590(3) 0.4194(2) 0.0372(8) Uani 1 1 d . A .
H22 H -0.3341 0.6513 0.4796 0.045 Uiso 1 1 calc R . .
C23 C -0.1887(3) 0.7163(2) 0.4050(2) 0.0310(7) Uani 1 1 d . . .
H23 H -0.1827 0.7471 0.4558 0.037 Uiso 1 1 calc R A .
C24 C -0.1058(3) 0.7298(2) 0.3177(2) 0.0257(6) Uani 1 1 d . A .
C25 C -0.0794(3) 1.1078(3) 0.2852(2) 0.0324(7) Uani 1 1 d . . .
H25 H -0.0107 1.0946 0.2231 0.039 Uiso 1 1 calc R . .
C26 C 0.0043(3) 1.0986(3) 0.3495(2) 0.0410(8) Uani 1 1 d . . .
H26A H 0.0708 1.1366 0.3223 0.062 Uiso 1 1 calc R . .
H26B H 0.0533 1.0181 0.3593 0.062 Uiso 1 1 calc R . .
H26C H -0.0578 1.1351 0.4079 0.062 Uiso 1 1 calc R . .
C27 C -0.1791(4) 1.2295(3) 0.2833(2) 0.0418(8) Uani 1 1 d . . .
H27A H -0.2481 1.25 0.3433 0.063 Uiso 1 1 calc R . .
H27B H -0.225 1.2348 0.2377 0.063 Uiso 1 1 calc R . .
H27C H -0.1283 1.2818 0.2676 0.063 Uiso 1 1 calc R . .
C28 C -0.2646(3) 0.9960(3) 0.4188(2) 0.0292(7) Uani 1 1 d . . .
H28 H -0.3009 0.9336 0.4216 0.035 Uiso 1 1 calc R . .
C29 C -0.1906(4) 0.9665(3) 0.4913(2) 0.0419(8) Uani 1 1 d . . .
H29A H -0.1686 1.0317 0.5007 0.063 Uiso 1 1 calc R . .
H29B H -0.1055 0.9004 0.4708 0.063 Uiso 1 1 calc R . .
H29C H -0.2505 0.9486 0.5485 0.063 Uiso 1 1 calc R . .
C30 C -0.3922(3) 1.1051(3) 0.4458(2) 0.0417(8) Uani 1 1 d . . .
H30A H -0.4556 1.0936 0.504 0.062 Uiso 1 1 calc R . .
H30B H -0.4381 1.1231 0.3989 0.062 Uiso 1 1 calc R . .
H30C H -0.3642 1.1682 0.4518 0.062 Uiso 1 1 calc R . .
C31 C -0.2639(3) 1.0327(3) 0.2315(2) 0.0318(7) Uani 1 1 d . . .
H31 H -0.3254 1.1135 0.2476 0.038 Uiso 1 1 calc R . .
C32 C -0.3556(3) 0.9617(3) 0.2489(2) 0.0395(8) Uani 1 1 d . . .
H32A H -0.4144 0.988 0.2095 0.059 Uiso 1 1 calc R . .
H32B H -0.4131 0.9704 0.3127 0.059 Uiso 1 1 calc R . .
H32C H -0.298 0.8814 0.2358 0.059 Uiso 1 1 calc R . .
C33 C -0.1831(4) 1.0288(3) 0.1307(2) 0.0430(8) Uani 1 1 d . . .
H33A H -0.1233 0.9501 0.1123 0.064 Uiso 1 1 calc R . .
H33B H -0.1268 1.0763 0.1201 0.064 Uiso 1 1 calc R . .
H33C H -0.2471 1.0576 0.0949 0.064 Uiso 1 1 calc R . .
C34 C 0.4707(3) 0.4213(3) 0.2052(2) 0.0344(7) Uani 1 1 d . A .
H34 H 0.5283 0.3419 0.1821 0.041 Uiso 1 1 calc R . .
C35 C 0.5195(4) 0.5048(3) 0.1362(3) 0.0489(9) Uani 1 1 d . . .
H35A H 0.4634 0.583 0.158 0.073 Uiso 1 1 calc R A .
H35B H 0.5103 0.4943 0.0775 0.073 Uiso 1 1 calc R . .
H35C H 0.6161 0.4906 0.1289 0.073 Uiso 1 1 calc R . .
C36 C 0.4894(4) 0.4353(3) 0.2957(3) 0.0485(9) Uani 1 1 d . . .
H36A H 0.5827 0.434 0.2851 0.073 Uiso 1 1 calc R A .
H36B H 0.4752 0.3729 0.3362 0.073 Uiso 1 1 calc R . .
H36C H 0.4225 0.5082 0.324 0.073 Uiso 1 1 calc R . .
C37 C 0.2430(4) 0.3484(3) 0.3093(3) 0.0460(9) Uani 1 1 d . A 1
H37 H 0.2688 0.3666 0.3602 0.055 Uiso 1 1 calc R A 1
C38 C 0.0922(4) 0.3740(3) 0.3478(3) 0.0536(10) Uani 1 1 d . A 1
H38A H 0.0584 0.3559 0.3025 0.08 Uiso 1 1 calc R A 1
H38B H 0.0453 0.455 0.3642 0.08 Uiso 1 1 calc R A 1
H38C H 0.0736 0.328 0.4022 0.08 Uiso 1 1 calc R A 1
C39 C 0.3275(4) 0.2212(3) 0.2901(3) 0.0515(10) Uani 1 1 d . A 1
H39A H 0.3132 0.1788 0.347 0.077 Uiso 1 1 calc R A 1
H39B H 0.4252 0.2103 0.2639 0.077 Uiso 1 1 calc R A 1
H39C H 0.2979 0.1932 0.2471 0.077 Uiso 1 1 calc R A 1
C40 C 0.2969(4) 0.4003(3) 0.1069(2) 0.0372(8) Uani 1 1 d . A .
H40 H 0.3084 0.4634 0.064 0.045 Uiso 1 1 calc R . .
C41 C 0.1593(4) 0.3930(3) 0.1104(3) 0.0607(11) Uani 1 1 d . . .
H41A H 0.1553 0.3932 0.0484 0.091 Uiso 1 1 calc R A .
H41B H 0.0835 0.4585 0.1444 0.091 Uiso 1 1 calc R . .
H41C H 0.1513 0.3225 0.1407 0.091 Uiso 1 1 calc R . .
C42 C 0.4162(4) 0.2920(3) 0.0622(2) 0.0513(10) Uani 1 1 d . . .
H42A H 0.4047 0.2253 0.0977 0.077 Uiso 1 1 calc R A .
H42B H 0.5035 0.2974 0.0601 0.077 Uiso 1 1 calc R . .
H42C H 0.4163 0.2842 0.0002 0.077 Uiso 1 1 calc R . .

loop_
_atom_site_aniso_label
_atom_site_aniso_U_11
_atom_site_aniso_U_22
_atom_site_aniso_U_33
_atom_site_aniso_U_23
_atom_site_aniso_U_13
_atom_site_aniso_U_12
Ni1 0.02060(19) 0.0220(2) 0.0261(2) 0.00080(15) -0.00693(15) -0.00759(15)
Ni2 0.0247(2) 0.0224(2) 0.0242(2) -0.00066(15) -0.00635(16) -0.00654(16)
P1 0.0236(4) 0.0218(4) 0.0268(4) 0.0001(3) -0.0110(3) -0.0070(3)
P2 0.0267(4) 0.0229(4) 0.0284(4) 0.0000(3) -0.0019(3) -0.0085(3)
C1 0.0212(14) 0.0261(15) 0.0267(15) -0.0025(12) -0.0067(12) -0.0047(12)
C2 0.0218(15) 0.0262(15) 0.0271(15) -0.0030(12) -0.0057(12) -0.0029(12)
C3 0.0332(17) 0.0295(17) 0.0266(16) -0.0027(13) -0.0073(13) -0.0039(14)
C4 0.0313(17) 0.0343(18) 0.0336(17) -0.0064(14) -0.0150(14) -0.0028(14)
C5 0.0266(16) 0.0318(17) 0.0399(18) -0.0058(14) -0.0118(14) -0.0091(14)
C6 0.0238(15) 0.0273(16) 0.0331(16) -0.0038(13) -0.0105(13) -0.0080(13)
C7 0.0266(15) 0.0293(16) 0.0295(16) -0.0022(12) -0.0071(13) -0.0130(13)
C8 0.0372(19) 0.047(2) 0.0422(19) 0.0020(16) -0.0135(16) -0.0248(17)
C9 0.043(2) 0.054(2) 0.042(2) 0.0022(17) -0.0060(17) -0.0338(18)
C10 0.043(2) 0.041(2) 0.0320(17) 0.0039(14) -0.0077(15) -0.0230(16)
C11 0.0315(17) 0.0325(17) 0.0303(16) 0.0005(13) -0.0080(13) -0.0141(14)
C12 0.0266(15) 0.0249(15) 0.0299(16) -0.0035(12) -0.0060(13) -0.0106(13)
C13 0.0302(16) 0.0216(14) 0.0250(15) 0.0009(12) -0.0097(12) -0.0092(12)
C14 0.0317(17) 0.0279(16) 0.0323(17) -0.0018(13) -0.0076(14) -0.0087(14)
C15 0.0413(19) 0.0338(18) 0.0267(16) 0.0003(13) -0.0058(14) -0.0094(15)
C16 0.055(2) 0.049(2) 0.0310(18) -0.0007(16) -0.0172(17) -0.0197(18)
C17 0.0379(19) 0.044(2) 0.0415(19) -0.0030(16) -0.0194(16) -0.0167(16)
C18 0.0292(16) 0.0258(16) 0.0332(16) -0.0033(13) -0.0112(13) -0.0111(13)
C19 0.0252(15) 0.0218(15) 0.0388(17) -0.0011(13) -0.0103(13) -0.0071(12)
C20 0.0302(17) 0.0344(18) 0.049(2) -0.0041(15) -0.0150(15) -0.0146(14)
C21 0.0265(17) 0.0345(19) 0.060(2) 0.0018(16) -0.0076(16) -0.0155(15)
C22 0.0287(17) 0.0317(18) 0.0429(19) 0.0051(15) -0.0013(15) -0.0116(14)
C23 0.0275(16) 0.0254(16) 0.0349(17) -0.0012(13) -0.0060(13) -0.0065(13)
C24 0.0222(14) 0.0200(14) 0.0319(16) 0.0009(12) -0.0077(12) -0.0048(12)
C25 0.0342(17) 0.0287(16) 0.0381(18) 0.0008(13) -0.0138(14) -0.0131(14)
C26 0.041(2) 0.0340(18) 0.058(2) -0.0031(16) -0.0259(18) -0.0144(16)
C27 0.054(2) 0.0272(17) 0.050(2) 0.0050(15) -0.0226(18) -0.0166(16)
C28 0.0261(16) 0.0269(16) 0.0316(16) 0.0007(13) -0.0070(13) -0.0080(13)
C29 0.048(2) 0.047(2) 0.0281(17) 0.0028(15) -0.0124(16) -0.0147(17)
C30 0.0346(18) 0.040(2) 0.0404(19) -0.0100(16) -0.0022(15) -0.0080(16)
C31 0.0337(17) 0.0284(16) 0.0382(18) 0.0031(13) -0.0209(15) -0.0090(14)
C32 0.0351(18) 0.0355(19) 0.056(2) 0.0017(16) -0.0274(17) -0.0108(15)
C33 0.052(2) 0.047(2) 0.0393(19) 0.0079(16) -0.0294(17) -0.0166(18)
C34 0.0269(16) 0.0289(17) 0.0404(18) -0.0060(14) -0.0042(14) -0.0059(14)
C35 0.0306(19) 0.050(2) 0.059(2) -0.0025(18) 0.0013(17) -0.0196(17)
C36 0.041(2) 0.044(2) 0.057(2) -0.0073(18) -0.0237(18) -0.0018(17)
C37 0.040(2) 0.037(2) 0.049(2) 0.0090(16) -0.0015(17) -0.0134(16)
C38 0.044(2) 0.043(2) 0.059(2) 0.0037(18) 0.0074(19) -0.0197(18)
C39 0.045(2) 0.0297(19) 0.066(3) 0.0123(17) -0.0059(19) -0.0102(17)
C40 0.049(2) 0.0287(17) 0.0349(18) -0.0042(14) -0.0115(16) -0.0152(16)
C41 0.060(3) 0.056(3) 0.077(3) -0.021(2) -0.031(2) -0.018(2)
C42 0.060(3) 0.044(2) 0.042(2) -0.0131(17) -0.0023(18) -0.0176(19)

loop_
_atom_type_symbol
_atom_type_description
_atom_type_scat_dispersion_real
_atom_type_scat_dispersion_imag
_atom_type_scat_source
C C 0.0033 0.0016 'International Tables Vol C Tables 4.2.6.8 and 6.1.1.4'
H H 0 0 'International Tables Vol C Tables 4.2.6.8 and 6.1.1.4'
Ni Ni 0.3393 1.1124 'International Tables Vol C Tables 4.2.6.8 and 6.1.1.4'
P P 0.1023 0.0942 'International Tables Vol C Tables 4.2.6.8 and 6.1.1.4'

loop_
_geom_angle_atom_site_label_1
_geom_angle_atom_site_label_2
_geom_angle_atom_site_label_3
_geom_angle
_geom_angle_site_symmetry_1
_geom_angle_site_symmetry_3
_geom_angle_publ_flag
C1 Ni1 C12 83.12(12) . . ?
C1 Ni1 C24 96.04(12) . . ?
C12 Ni1 C24 170.23(12) . . ?
C1 Ni1 P1 123.97(8) . . ?
C12 Ni1 P1 93.61(9) . . ?
C24 Ni1 P1 94.91(8) . . ?
C1 Ni1 C13 98.47(11) . . ?
C12 Ni1 C13 89.45(11) . . ?
C24 Ni1 C13 81.04(11) . . ?
P1 Ni1 C13 137.52(7) . . ?
C1 Ni1 Ni2 52.42(8) . . ?
C12 Ni1 Ni2 97.33(9) . . ?
C24 Ni1 Ni2 74.73(8) . . ?
P1 Ni1 Ni2 167.72(3) . . ?
C13 Ni1 Ni2 48.53(7) . . ?
C13 Ni2 C1 114.87(12) . . ?
C13 Ni2 P2 100.48(9) . . ?
C1 Ni2 P2 140.33(9) . . ?
C13 Ni2 Ni1 64.49(8) . . ?
C1 Ni2 Ni1 53.73(8) . . ?
P2 Ni2 Ni1 164.95(3) . . ?
C13 Ni2 C2 144.19(11) . . ?
C1 Ni2 C2 36.19(11) . . ?
P2 Ni2 C2 114.75(7) . . ?
Ni1 Ni2 C2 80.11(7) . . ?
C28 P1 C31 102.69(14) . . ?
C28 P1 C25 109.53(14) . . ?
C31 P1 C25 103.06(14) . . ?
C28 P1 Ni1 112.11(10) . . ?
C31 P1 Ni1 114.83(10) . . ?
C25 P1 Ni1 113.72(10) . . ?
C34 P2 C37 104.20(16) . . ?
C34 P2 C40 103.92(15) . . ?
C37 P2 C40 111.10(17) . . ?
C34 P2 Ni2 108.99(10) . . ?
C37 P2 Ni2 110.37(12) . . ?
C40 P2 Ni2 117.24(11) . . ?
C2 C1 C6 117.8(3) . . ?
C2 C1 Ni2 89.45(19) . . ?
C6 C1 Ni2 118.1(2) . . ?
C2 C1 Ni1 127.9(2) . . ?
C6 C1 Ni1 113.6(2) . . ?
Ni2 C1 Ni1 73.85(10) . . ?
C3 C2 C1 120.8(3) . . ?
C3 C2 Ni2 132.1(2) . . ?
C1 C2 Ni2 54.36(15) . . ?
C3 C2 H2 119.6 . . ?
C1 C2 H2 119.6 . . ?
Ni2 C2 H2 84.9 . . ?
C4 C3 C2 120.4(3) . . ?
C4 C3 H3 119.8 . . ?
C2 C3 H3 119.8 . . ?
C3 C4 C5 120.2(3) . . ?
C3 C4 H4 119.9 . . ?
C5 C4 H4 119.9 . . ?
C6 C5 C4 120.7(3) . . ?
C6 C5 H5 119.7 . . ?
C4 C5 H5 119.7 . . ?
C5 C6 C1 120.1(3) . . ?
C5 C6 C7 126.2(3) . . ?
C1 C6 C7 113.7(2) . . ?
C8 C7 C12 121.3(3) . . ?
C8 C7 C6 124.7(3) . . ?
C12 C7 C6 113.9(3) . . ?
C9 C8 C7 120.5(3) . . ?
C9 C8 H8 119.7 . . ?
C7 C8 H8 119.7 . . ?
C10 C9 C8 119.1(3) . . ?
C10 C9 H9 120.5 . . ?
C8 C9 H9 120.5 . . ?
C9 C10 C11 120.5(3) . . ?
C9 C10 H10 119.7 . . ?
C11 C10 H10 119.7 . . ?
C10 C11 C12 122.0(3) . . ?
C10 C11 H11 119 . . ?
C12 C11 H11 119 . . ?
C11 C12 C7 116.6(3) . . ?
C11 C12 Ni1 128.6(2) . . ?
C7 C12 Ni1 114.6(2) . . ?
C14 C13 C18 117.2(3) . . ?
C14 C13 Ni2 123.7(2) . . ?
C18 C13 Ni2 118.1(2) . . ?
C14 C13 Ni1 121.2(2) . . ?
C18 C13 Ni1 91.61(18) . . ?
Ni2 C13 Ni1 66.98(9) . . ?
C15 C14 C13 121.5(3) . . ?
C15 C14 H14 119.2 . . ?
C13 C14 H14 119.2 . . ?
C14 C15 C16 120.3(3) . . ?
C14 C15 H15 119.8 . . ?
C16 C15 H15 119.8 . . ?
C17 C16 C15 119.6(3) . . ?
C17 C16 H16 120.2 . . ?
C15 C16 H16 120.2 . . ?
C16 C17 C18 120.8(3) . . ?
C16 C17 H17 119.6 . . ?
C18 C17 H17 119.6 . . ?
C17 C18 C13 120.5(3) . . ?
C17 C18 C19 123.7(3) . . ?
C13 C18 C19 115.7(3) . . ?
C20 C19 C24 121.7(3) . . ?
C20 C19 C18 123.9(3) . . ?
C24 C19 C18 114.3(3) . . ?
C21 C20 C19 120.1(3) . . ?
C21 C20 H20 119.9 . . ?
C19 C20 H20 119.9 . . ?
C22 C21 C20 119.1(3) . . ?
C22 C21 H21 120.4 . . ?
C20 C21 H21 120.4 . . ?
C21 C22 C23 121.0(3) . . ?
C21 C22 H22 119.5 . . ?
C23 C22 H22 119.5 . . ?
C22 C23 C24 121.7(3) . . ?
C22 C23 H23 119.1 . . ?
C24 C23 H23 119.1 . . ?
C23 C24 C19 116.3(3) . . ?
C23 C24 Ni1 134.3(2) . . ?
C19 C24 Ni1 109.3(2) . . ?
C27 C25 C26 111.0(3) . . ?
C27 C25 P1 118.5(2) . . ?
C26 C25 P1 111.8(2) . . ?
C27 C25 H25 104.7 . . ?
C26 C25 H25 104.7 . . ?
P1 C25 H25 104.7 . . ?
C25 C26 H26A 109.5 . . ?
C25 C26 H26B 109.5 . . ?
H26A C26 H26B 109.5 . . ?
C25 C26 H26C 109.5 . . ?
H26A C26 H26C 109.5 . . ?
H26B C26 H26C 109.5 . . ?
C25 C27 H27A 109.5 . . ?
C25 C27 H27B 109.5 . . ?
H27A C27 H27B 109.5 . . ?
C25 C27 H27C 109.5 . . ?
H27A C27 H27C 109.5 . . ?
H27B C27 H27C 109.5 . . ?
C29 C28 C30 110.4(3) . . ?
C29 C28 P1 112.8(2) . . ?
C30 C28 P1 116.7(2) . . ?
C29 C28 H28 105.3 . . ?
C30 C28 H28 105.3 . . ?
P1 C28 H28 105.3 . . ?
C28 C29 H29A 109.5 . . ?
C28 C29 H29B 109.5 . . ?
H29A C29 H29B 109.5 . . ?
C28 C29 H29C 109.5 . . ?
H29A C29 H29C 109.5 . . ?
H29B C29 H29C 109.5 . . ?
C28 C30 H30A 109.5 . . ?
C28 C30 H30B 109.5 . . ?
H30A C30 H30B 109.5 . . ?
C28 C30 H30C 109.5 . . ?
H30A C30 H30C 109.5 . . ?
H30B C30 H30C 109.5 . . ?
C33 C31 C32 110.2(3) . . ?
C33 C31 P1 110.5(2) . . ?
C32 C31 P1 113.4(2) . . ?
C33 C31 H31 107.5 . . ?
C32 C31 H31 107.5 . . ?
P1 C31 H31 107.5 . . ?
C31 C32 H32A 109.5 . . ?
C31 C32 H32B 109.5 . . ?
H32A C32 H32B 109.5 . . ?
C31 C32 H32C 109.5 . . ?
H32A C32 H32C 109.5 . . ?
H32B C32 H32C 109.5 . . ?
C31 C33 H33A 109.5 . . ?
C31 C33 H33B 109.5 . . ?
H33A C33 H33B 109.5 . . ?
C31 C33 H33C 109.5 . . ?
H33A C33 H33C 109.5 . . ?
H33B C33 H33C 109.5 . . ?
C36 C34 C35 109.3(3) . . ?
C36 C34 P2 111.7(2) . . ?
C35 C34 P2 109.7(2) . . ?
C36 C34 H34 108.7 . . ?
C35 C34 H34 108.7 . . ?
P2 C34 H34 108.7 . . ?
C34 C35 H35A 109.5 . . ?
C34 C35 H35B 109.5 . . ?
H35A C35 H35B 109.5 . . ?
C34 C35 H35C 109.5 . . ?
H35A C35 H35C 109.5 . . ?
H35B C35 H35C 109.5 . . ?
C34 C36 H36A 109.5 . . ?
C34 C36 H36B 109.5 . . ?
H36A C36 H36B 109.5 . . ?
C34 C36 H36C 109.5 . . ?
H36A C36 H36C 109.5 . . ?
H36B C36 H36C 109.5 . . ?
C38 C37 C39 113.6(3) . . ?
C38 C37 P2 113.7(3) . . ?
C39 C37 P2 115.7(2) . . ?
C38 C37 H37 104 . . ?
C39 C37 H37 104 . . ?
P2 C37 H37 104 . . ?
C41 C40 C42 110.0(3) . . ?
C41 C40 P2 111.4(2) . . ?
C42 C40 P2 117.9(2) . . ?
C41 C40 H40 105.5 . . ?
C42 C40 H40 105.5 . . ?
P2 C40 H40 105.5 . . ?
C40 C41 H41A 109.5 . . ?
C40 C41 H41B 109.5 . . ?
H41A C41 H41B 109.5 . . ?
C40 C41 H41C 109.5 . . ?
H41A C41 H41C 109.5 . . ?
H41B C41 H41C 109.5 . . ?
C40 C42 H42A 109.5 . . ?
C40 C42 H42B 109.5 . . ?
H42A C42 H42B 109.5 . . ?
C40 C42 H42C 109.5 . . ?
H42A C42 H42C 109.5 . . ?
H42B C42 H42C 109.5 . . ?

loop_
_geom_bond_atom_site_label_1
_geom_bond_atom_site_label_2
_geom_bond_distance
_geom_bond_site_symmetry_2
_geom_bond_publ_flag
Ni1 C1 1.974(3) . ?
Ni1 C12 1.975(3) . ?
Ni1 C24 1.993(3) . ?
Ni1 P1 2.2581(8) . ?
Ni1 C13 2.306(3) . ?
Ni1 Ni2 2.3521(6) . ?
Ni2 C13 1.915(3) . ?
Ni2 C1 1.941(3) . ?
Ni2 P2 2.1897(9) . ?
Ni2 C2 2.388(3) . ?
P1 C28 1.852(3) . ?
P1 C31 1.857(3) . ?
P1 C25 1.860(3) . ?
P2 C34 1.845(3) . ?
P2 C37 1.847(3) . ?
P2 C40 1.849(3) . ?
C1 C2 1.410(4) . ?
C1 C6 1.432(4) . ?
C2 C3 1.403(4) . ?
C2 H2 0.95 . ?
C3 C4 1.371(4) . ?
C3 H3 0.95 . ?
C4 C5 1.397(4) . ?
C4 H4 0.95 . ?
C5 C6 1.387(4) . ?
C5 H5 0.95 . ?
C6 C7 1.469(4) . ?
C7 C8 1.394(4) . ?
C7 C12 1.409(4) . ?
C8 C9 1.387(5) . ?
C8 H8 0.95 . ?
C9 C10 1.383(5) . ?
C9 H9 0.95 . ?
C10 C11 1.386(4) . ?
C10 H10 0.95 . ?
C11 C12 1.400(4) . ?
C11 H11 0.95 . ?
C13 C14 1.406(4) . ?
C13 C18 1.414(4) . ?
C14 C15 1.381(4) . ?
C14 H14 0.95 . ?
C15 C16 1.386(5) . ?
C15 H15 0.95 . ?
C16 C17 1.376(5) . ?
C16 H16 0.95 . ?
C17 C18 1.394(4) . ?
C17 H17 0.95 . ?
C18 C19 1.483(4) . ?
C19 C20 1.399(4) . ?
C19 C24 1.411(4) . ?
C20 C21 1.385(5) . ?
C20 H20 0.95 . ?
C21 C22 1.377(5) . ?
C21 H21 0.95 . ?
C22 C23 1.391(4) . ?
C22 H22 0.95 . ?
C23 C24 1.400(4) . ?
C23 H23 0.95 . ?
C25 C27 1.526(4) . ?
C25 C26 1.536(4) . ?
C25 H25 1 . ?
C26 H26A 0.98 . ?
C26 H26B 0.98 . ?
C26 H26C 0.98 . ?
C27 H27A 0.98 . ?
C27 H27B 0.98 . ?
C27 H27C 0.98 . ?
C28 C29 1.534(4) . ?
C28 C30 1.537(4) . ?
C28 H28 1 . ?
C29 H29A 0.98 . ?
C29 H29B 0.98 . ?
C29 H29C 0.98 . ?
C30 H30A 0.98 . ?
C30 H30B 0.98 . ?
C30 H30C 0.98 . ?
C31 C33 1.525(4) . ?
C31 C32 1.530(4) . ?
C31 H31 1 . ?
C32 H32A 0.98 . ?
C32 H32B 0.98 . ?
C32 H32C 0.98 . ?
C33 H33A 0.98 . ?
C33 H33B 0.98 . ?
C33 H33C 0.98 . ?
C34 C36 1.527(4) . ?
C34 C35 1.533(5) . ?
C34 H34 1 . ?
C35 H35A 0.98 . ?
C35 H35B 0.98 . ?
C35 H35C 0.98 . ?
C36 H36A 0.98 . ?
C36 H36B 0.98 . ?
C36 H36C 0.98 . ?
C37 C38 1.489(5) . ?
C37 C39 1.536(5) . ?
C37 H37 1 . ?
C38 H38A 0.98 . ?
C38 H38B 0.98 . ?
C38 H38C 0.98 . ?
C39 H39A 0.98 . ?
C39 H39B 0.98 . ?
C39 H39C 0.98 . ?
C40 C41 1.536(5) . ?
C40 C42 1.539(5) . ?
C40 H40 1 . ?
C41 H41A 0.98 . ?
C41 H41B 0.98 . ?
C41 H41C 0.98 . ?
C42 H42A 0.98 . ?
C42 H42B 0.98 . ?
C42 H42C 0.98 . ?

loop_
_geom_torsion_atom_site_label_1
_geom_torsion_atom_site_label_2
_geom_torsion_atom_site_label_3
_geom_torsion_atom_site_label_4
_geom_torsion
_geom_torsion_site_symmetry_1
_geom_torsion_site_symmetry_2
_geom_torsion_site_symmetry_3
_geom_torsion_site_symmetry_4
_geom_torsion_publ_flag
C1 Ni1 Ni2 C13 -158.17(14) . . . . ?
C12 Ni1 Ni2 C13 -82.73(13) . . . . ?
C24 Ni1 Ni2 C13 91.48(13) . . . . ?
P1 Ni1 Ni2 C13 124.58(16) . . . . ?
C12 Ni1 Ni2 C1 75.44(14) . . . . ?
C24 Ni1 Ni2 C1 -110.35(14) . . . . ?
P1 Ni1 Ni2 C1 -77.25(16) . . . . ?
C13 Ni1 Ni2 C1 158.17(14) . . . . ?
C1 Ni1 Ni2 P2 -161.35(15) . . . . ?
C12 Ni1 Ni2 P2 -85.91(14) . . . . ?
C24 Ni1 Ni2 P2 88.30(14) . . . . ?
P1 Ni1 Ni2 P2 121.40(15) . . . . ?
C13 Ni1 Ni2 P2 -3.18(14) . . . . ?
C1 Ni1 Ni2 C2 27.35(13) . . . . ?
C12 Ni1 Ni2 C2 102.79(11) . . . . ?
C24 Ni1 Ni2 C2 -83.01(11) . . . . ?
P1 Ni1 Ni2 C2 -49.90(15) . . . . ?
C13 Ni1 Ni2 C2 -174.49(12) . . . . ?
C1 Ni1 P1 C28 -55.07(15) . . . . ?
C12 Ni1 P1 C28 -139.19(13) . . . . ?
C24 Ni1 P1 C28 45.61(14) . . . . ?
C13 Ni1 P1 C28 127.68(15) . . . . ?
Ni2 Ni1 P1 C28 13.68(18) . . . . ?
C1 Ni1 P1 C31 -171.76(15) . . . . ?
C12 Ni1 P1 C31 104.12(14) . . . . ?
C24 Ni1 P1 C31 -71.09(14) . . . . ?
C13 Ni1 P1 C31 10.99(16) . . . . ?
Ni2 Ni1 P1 C31 -103.01(16) . . . . ?
C1 Ni1 P1 C25 69.87(15) . . . . ?
C12 Ni1 P1 C25 -14.26(14) . . . . ?
C24 Ni1 P1 C25 170.54(14) . . . . ?
C13 Ni1 P1 C25 -107.38(15) . . . . ?
Ni2 Ni1 P1 C25 138.61(15) . . . . ?
C13 Ni2 P2 C34 112.90(14) . . . . ?
C1 Ni2 P2 C34 -40.36(18) . . . . ?
Ni1 Ni2 P2 C34 115.82(15) . . . . ?
C2 Ni2 P2 C34 -73.62(14) . . . . ?
C13 Ni2 P2 C37 -133.24(16) . . . . ?
C1 Ni2 P2 C37 73.5(2) . . . . ?
Ni1 Ni2 P2 C37 -130.32(16) . . . . ?
C2 Ni2 P2 C37 40.24(16) . . . . ?
C13 Ni2 P2 C40 -4.70(15) . . . . ?
C1 Ni2 P2 C40 -157.96(18) . . . . ?
Ni1 Ni2 P2 C40 -1.77(18) . . . . ?
C2 Ni2 P2 C40 168.79(15) . . . . ?
C13 Ni2 C1 C2 151.68(17) . . . . ?
P2 Ni2 C1 C2 -57.5(2) . . . . ?
Ni1 Ni2 C1 C2 130.0(2) . . . . ?
C13 Ni2 C1 C6 -86.8(2) . . . . ?
P2 Ni2 C1 C6 64.0(3) . . . . ?
Ni1 Ni2 C1 C6 -108.5(2) . . . . ?
C2 Ni2 C1 C6 121.6(3) . . . . ?
C13 Ni2 C1 Ni1 21.71(14) . . . . ?
P2 Ni2 C1 Ni1 172.53(6) . . . . ?
C2 Ni2 C1 Ni1 -130.0(2) . . . . ?
C12 Ni1 C1 C2 179.0(3) . . . . ?
C24 Ni1 C1 C2 -10.8(3) . . . . ?
P1 Ni1 C1 C2 89.3(3) . . . . ?
C13 Ni1 C1 C2 -92.6(3) . . . . ?
Ni2 Ni1 C1 C2 -76.2(3) . . . . ?
C12 Ni1 C1 C6 9.3(2) . . . . ?
C24 Ni1 C1 C6 179.5(2) . . . . ?
P1 Ni1 C1 C6 -80.4(2) . . . . ?
C13 Ni1 C1 C6 97.7(2) . . . . ?
Ni2 Ni1 C1 C6 114.1(2) . . . . ?
C12 Ni1 C1 Ni2 -104.77(11) . . . . ?
C24 Ni1 C1 Ni2 65.44(11) . . . . ?
P1 Ni1 C1 Ni2 165.51(4) . . . . ?
C13 Ni1 C1 Ni2 -16.36(11) . . . . ?
C6 C1 C2 C3 0.5(4) . . . . ?
Ni2 C1 C2 C3 122.3(3) . . . . ?
Ni1 C1 C2 C3 -168.8(2) . . . . ?
C6 C1 C2 Ni2 -121.8(3) . . . . ?
Ni1 C1 C2 Ni2 68.9(2) . . . . ?
C13 Ni2 C2 C3 -148.9(3) . . . . ?
C1 Ni2 C2 C3 -101.5(4) . . . . ?
P2 Ni2 C2 C3 42.1(3) . . . . ?
Ni1 Ni2 C2 C3 -140.4(3) . . . . ?
C13 Ni2 C2 C1 -47.4(3) . . . . ?
P2 Ni2 C2 C1 143.63(16) . . . . ?
Ni1 Ni2 C2 C1 -38.85(16) . . . . ?
C1 C2 C3 C4 0.3(4) . . . . ?
Ni2 C2 C3 C4 68.3(4) . . . . ?
C2 C3 C4 C5 -0.9(4) . . . . ?
C3 C4 C5 C6 0.7(5) . . . . ?
C4 C5 C6 C1 0.1(4) . . . . ?
C4 C5 C6 C7 -178.0(3) . . . . ?
C2 C1 C6 C5 -0.7(4) . . . . ?
Ni2 C1 C6 C5 -106.3(3) . . . . ?
Ni1 C1 C6 C5 170.1(2) . . . . ?
C2 C1 C6 C7 177.6(3) . . . . ?
Ni2 C1 C6 C7 72.1(3) . . . . ?
Ni1 C1 C6 C7 -11.5(3) . . . . ?
C5 C6 C7 C8 8.1(5) . . . . ?
C1 C6 C7 C8 -170.1(3) . . . . ?
C5 C6 C7 C12 -174.5(3) . . . . ?
C1 C6 C7 C12 7.3(4) . . . . ?
C12 C7 C8 C9 0.5(5) . . . . ?
C6 C7 C8 C9 177.7(3) . . . . ?
C7 C8 C9 C10 -1.5(5) . . . . ?
C8 C9 C10 C11 0.0(5) . . . . ?
C9 C10 C11 C12 2.7(5) . . . . ?
C10 C11 C12 C7 -3.6(4) . . . . ?
C10 C11 C12 Ni1 -178.8(2) . . . . ?
C8 C7 C12 C11 2.0(4) . . . . ?
C6 C7 C12 C11 -175.5(3) . . . . ?
C8 C7 C12 Ni1 177.9(2) . . . . ?
C6 C7 C12 Ni1 0.4(3) . . . . ?
C1 Ni1 C12 C11 170.0(3) . . . . ?
P1 Ni1 C12 C11 -66.2(3) . . . . ?
C13 Ni1 C12 C11 71.4(3) . . . . ?
Ni2 Ni1 C12 C11 119.4(3) . . . . ?
C1 Ni1 C12 C7 -5.3(2) . . . . ?
P1 Ni1 C12 C7 118.5(2) . . . . ?
C13 Ni1 C12 C7 -103.9(2) . . . . ?
Ni2 Ni1 C12 C7 -55.9(2) . . . . ?
C1 Ni2 C13 C14 93.8(3) . . . . ?
P2 Ni2 C13 C14 -67.7(2) . . . . ?
Ni1 Ni2 C13 C14 113.1(3) . . . . ?
C2 Ni2 C13 C14 122.5(3) . . . . ?
C1 Ni2 C13 C18 -98.2(2) . . . . ?
P2 Ni2 C13 C18 100.2(2) . . . . ?
Ni1 Ni2 C13 C18 -78.9(2) . . . . ?
C2 Ni2 C13 C18 -69.6(3) . . . . ?
C1 Ni2 C13 Ni1 -19.30(12) . . . . ?
P2 Ni2 C13 Ni1 179.16(4) . . . . ?
C2 Ni2 C13 Ni1 9.3(2) . . . . ?
C1 Ni1 C13 C14 -99.3(2) . . . . ?
C12 Ni1 C13 C14 -16.3(2) . . . . ?
C24 Ni1 C13 C14 165.9(3) . . . . ?
P1 Ni1 C13 C14 78.4(3) . . . . ?
Ni2 Ni1 C13 C14 -116.6(3) . . . . ?
C1 Ni1 C13 C18 137.30(19) . . . . ?
C12 Ni1 C13 C18 -139.75(19) . . . . ?
C24 Ni1 C13 C18 42.47(18) . . . . ?
P1 Ni1 C13 C18 -45.0(2) . . . . ?
Ni2 Ni1 C13 C18 120.0(2) . . . . ?
C1 Ni1 C13 Ni2 17.34(11) . . . . ?
C12 Ni1 C13 Ni2 100.29(11) . . . . ?
C24 Ni1 C13 Ni2 -77.49(10) . . . . ?
P1 Ni1 C13 Ni2 -164.97(5) . . . . ?
C18 C13 C14 C15 -0.9(4) . . . . ?
Ni2 C13 C14 C15 167.1(2) . . . . ?
Ni1 C13 C14 C15 -111.3(3) . . . . ?
C13 C14 C15 C16 0.4(5) . . . . ?
C14 C15 C16 C17 0.4(5) . . . . ?
C15 C16 C17 C18 -0.7(5) . . . . ?
C16 C17 C18 C13 0.1(5) . . . . ?
C16 C17 C18 C19 179.5(3) . . . . ?
C14 C13 C18 C17 0.7(4) . . . . ?
Ni2 C13 C18 C17 -168.1(2) . . . . ?
Ni1 C13 C18 C17 127.3(3) . . . . ?
C14 C13 C18 C19 -178.7(3) . . . . ?
Ni2 C13 C18 C19 12.6(3) . . . . ?
Ni1 C13 C18 C19 -52.1(2) . . . . ?
C17 C18 C19 C20 40.0(5) . . . . ?
C13 C18 C19 C20 -140.6(3) . . . . ?
C17 C18 C19 C24 -141.5(3) . . . . ?
C13 C18 C19 C24 37.9(4) . . . . ?
C24 C19 C20 C21 -0.8(5) . . . . ?
C18 C19 C20 C21 177.6(3) . . . . ?
C19 C20 C21 C22 -0.6(5) . . . . ?
C20 C21 C22 C23 1.0(5) . . . . ?
C21 C22 C23 C24 -0.1(5) . . . . ?
C22 C23 C24 C19 -1.1(4) . . . . ?
C22 C23 C24 Ni1 173.2(2) . . . . ?
C20 C19 C24 C23 1.6(4) . . . . ?
C18 C19 C24 C23 -177.0(3) . . . . ?
C20 C19 C24 Ni1 -174.1(2) . . . . ?
C18 C19 C24 Ni1 7.3(3) . . . . ?
C1 Ni1 C24 C23 59.7(3) . . . . ?
P1 Ni1 C24 C23 -65.3(3) . . . . ?
C13 Ni1 C24 C23 157.3(3) . . . . ?
Ni2 Ni1 C24 C23 108.0(3) . . . . ?
C1 Ni1 C24 C19 -125.7(2) . . . . ?
P1 Ni1 C24 C19 109.31(19) . . . . ?
C13 Ni1 C24 C19 -28.1(2) . . . . ?
Ni2 Ni1 C24 C19 -77.39(19) . . . . ?
C28 P1 C25 C27 -68.6(3) . . . . ?
C31 P1 C25 C27 40.1(3) . . . . ?
Ni1 P1 C25 C27 165.1(2) . . . . ?
C28 P1 C25 C26 62.5(3) . . . . ?
C31 P1 C25 C26 171.2(2) . . . . ?
Ni1 P1 C25 C26 -63.8(2) . . . . ?
C31 P1 C28 C29 -178.3(2) . . . . ?
C25 P1 C28 C29 -69.3(3) . . . . ?
Ni1 P1 C28 C29 57.9(2) . . . . ?
C31 P1 C28 C30 -49.0(3) . . . . ?
C25 P1 C28 C30 60.0(3) . . . . ?
Ni1 P1 C28 C30 -172.8(2) . . . . ?
C28 P1 C31 C33 -178.3(2) . . . . ?
C25 P1 C31 C33 67.9(3) . . . . ?
Ni1 P1 C31 C33 -56.3(2) . . . . ?
C28 P1 C31 C32 -54.0(3) . . . . ?
C25 P1 C31 C32 -167.8(2) . . . . ?
Ni1 P1 C31 C32 68.0(2) . . . . ?
C37 P2 C34 C36 -54.0(3) . . . . ?
C40 P2 C34 C36 -170.4(2) . . . . ?
Ni2 P2 C34 C36 63.9(2) . . . . ?
C37 P2 C34 C35 -175.3(2) . . . . ?
C40 P2 C34 C35 68.2(3) . . . . ?
Ni2 P2 C34 C35 -57.5(2) . . . . ?
C34 P2 C37 C38 165.1(3) . . . . ?
C40 P2 C37 C38 -83.6(3) . . . . ?
Ni2 P2 C37 C38 48.2(3) . . . . ?
C34 P2 C37 C39 -60.8(3) . . . . ?
C40 P2 C37 C39 50.5(3) . . . . ?
Ni2 P2 C37 C39 -177.7(3) . . . . ?
C34 P2 C40 C41 169.1(3) . . . . ?
C37 P2 C40 C41 57.6(3) . . . . ?
Ni2 P2 C40 C41 -70.6(3) . . . . ?
C34 P2 C40 C42 40.6(3) . . . . ?
C37 P2 C40 C42 -70.9(3) . . . . ?
Ni2 P2 C40 C42 160.9(2) . . . . ?
